data_9012189
loop_
_publ_author_name
'Eicher, S. M.'
'Greedan, J. E.'
'Lushington, K. J.'

_publ_section_title
;
 The magnetic properties of FeTa2O6. Magnetic structure and low-dimensional
 behavior
 Locality: synthetic
;
_journal_name_full 'Journal of Solid State Chemistry'
_journal_page_first 220
_journal_page_last 230
_journal_paper_doi 10.1016/0022-4596(86)90235-5
_journal_volume 62
_journal_year 1986
_chemical_formula_sum 'Fe O6 Ta2'
_chemical_name_mineral Ferrotapiolite
_space_group_IT_number 136
_symmetry_space_group_name_Hall '-P 4n 2n'
_symmetry_space_group_name_H-M 'P 42/m n m'
_cell_angle_alpha 90
_cell_angle_beta 90
_cell_angle_gamma 90
_cell_length_a 4.749
_cell_length_b 4.749
_cell_length_c 9.192
_cell_formula_units_Z 2
_cell_volume 207.307
_exptl_crystal_density_diffrn 8.230
_cod_original_formula_sum 'Fe Ta2 O6'
_cod_database_code 9012189

loop_
_symmetry_equiv_pos_as_xyz
x,y,z
-y,-x,z
y,x,-z
1/2+y,1/2-x,1/2-z
1/2-y,1/2+x,1/2+z
1/2+x,1/2-y,1/2+z
1/2-x,1/2+y,1/2-z
x,y,-z
-x,-y,z
y,x,z
-y,-x,-z
1/2-y,1/2+x,1/2-z
1/2+y,1/2-x,1/2+z
1/2-x,1/2+y,1/2+z
1/2+x,1/2-y,1/2-z
-x,-y,-z

loop_
_atom_site_label
_atom_site_fract_x
_atom_site_fract_y
_atom_site_fract_z
_atom_site_U_iso_or_equiv
Fe 0.00000 0.00000 0.00000 0.00887
Ta 0.00000 0.00000 0.33300 0.00633
O1 0.30700 0.30700 0.00000 0.00507
O2 0.29700 0.29700 0.32200 0.00887

loop_
_cod_related_entry_id
_cod_related_entry_database
_cod_related_entry_code
1 AMCSD 0013575
2 AMCSD 0013576

loop_
_[local]_alternative_name_id
_[local]_alternative_name_type
_[local]_alternative_name_source
_[local]_alternative_name_source_id
_[local]_alternative_name_value
1 mineral AMCSD 0013575 "Ferrotapiolite"
2 mineral AMCSD 0013576 "Tapiolite-(Fe)"

_database_code_amcsd 0013575
